data_4131127
loop_
_publ_author_name
'Tian, Maoqun'
'Yan, Ming'
'Baran, Phil S.'

_publ_section_title
;
 11-Step Total Synthesis of Araiosamines.
;
_journal_issue 43
_journal_name_full 'Journal of the American Chemical Society'
_journal_page_first 14234
_journal_page_last 14237
_journal_paper_doi 10.1021/jacs.6b09701
_journal_volume 138
_journal_year 2016
_chemical_formula_moiety 'C36 H40 Br2 N6 O6'
_chemical_formula_sum 'C36 H40 Br2 N6 O6'
_chemical_formula_weight 812.56
_space_group_crystal_system triclinic
_space_group_IT_number 2
_space_group_name_Hall '-P 1'
_space_group_name_H-M_alt 'P -1'
_atom_sites_solution_hydrogens geom
_audit_creation_date 2015-12-11
_audit_creation_method
;
Olex2 1.2-beta
(compiled 2015.11.10 svn.r3248 for OlexSys, GUI svn.r5133)
;
_cell_angle_alpha 64.501(8)
_cell_angle_beta 80.167(8)
_cell_angle_gamma 81.530(9)
_cell_formula_units_Z 4
_cell_length_a 14.396(5)
_cell_length_b 18.043(5)
_cell_length_c 18.682(5)
_cell_measurement_reflns_used 1799
_cell_measurement_temperature 100
_cell_measurement_theta_max 22.386
_cell_measurement_theta_min 2.43
_cell_volume 4301(2)
_computing_cell_refinement 'SAINT v8.34A (Bruker, 2013)'
_computing_data_collection 'APEX2 v2013.6-2 (Bruker, 2013)'
_computing_data_reduction 'SAINT v8.34A (Bruker, 2013)'
_computing_molecular_graphics 'Olex2 (Dolomanov et al., 2009)'
_computing_publication_material 'Olex2 (Dolomanov et al., 2009)'
_computing_structure_refinement 'ShelXL (Sheldrick, 2015)'
_computing_structure_solution 'ShelXT (Sheldrick, 2015)'
_diffrn_ambient_temperature 100.0
_diffrn_detector 'Bruker APEX-II CCD'
_diffrn_detector_area_resol_mean 7.9
_diffrn_detector_type 'CCD Area Detector'
_diffrn_measured_fraction_theta_full 0.775
_diffrn_measured_fraction_theta_max 0.762
_diffrn_measurement_device 'Kappa Four-Circle Diffractometer'
_diffrn_measurement_device_type 'Bruker APEX II Ultra'
_diffrn_measurement_method '\f and \w scans'
_diffrn_radiation_monochromator 'Double Bounce Multilayer Mirrors'
_diffrn_radiation_probe x-ray
_diffrn_radiation_type MoK\a
_diffrn_radiation_wavelength 0.71073
_diffrn_reflns_av_R_equivalents 0.0487
_diffrn_reflns_av_unetI/netI 0.1575
_diffrn_reflns_Laue_measured_fraction_full 0.775
_diffrn_reflns_Laue_measured_fraction_max 0.762
_diffrn_reflns_limit_h_max 13
_diffrn_reflns_limit_h_min -17
_diffrn_reflns_limit_k_max 21
_diffrn_reflns_limit_k_min -21
_diffrn_reflns_limit_l_max 20
_diffrn_reflns_limit_l_min -22
_diffrn_reflns_number 15970
_diffrn_reflns_point_group_measured_fraction_full 0.775
_diffrn_reflns_point_group_measured_fraction_max 0.762
_diffrn_reflns_theta_full 25.242
_diffrn_reflns_theta_max 25.469
_diffrn_reflns_theta_min 1.770
_diffrn_source 'Micro Focus Rotating Anode'
_diffrn_source_type 'Bruker TXS'
_diffrn_standards_number 0
_exptl_absorpt_coefficient_mu 1.930
_exptl_absorpt_correction_T_max 0.0917
_exptl_absorpt_correction_T_min 0.0552
_exptl_absorpt_correction_type multi-scan
_exptl_absorpt_process_details
;
SADABS-2014/5 (Bruker,2014/5) was used for absorption correction.
wR2(int) was 0.0693 before and 0.0430 after correction.
The Ratio of minimum to maximum transmission is 0.6020.
The \l/2 correction factor is 0.00150.
;
_exptl_crystal_colour colourless
_exptl_crystal_colour_primary colourless
_exptl_crystal_density_diffrn 1.255
_exptl_crystal_description block
_exptl_crystal_F_000 1664
_exptl_crystal_size_max 0.28
_exptl_crystal_size_mid 0.18
_exptl_crystal_size_min 0.09
_refine_diff_density_max 0.824
_refine_diff_density_min -0.943
_refine_diff_density_rms 0.082
_refine_ls_extinction_method none
_refine_ls_goodness_of_fit_ref 0.967
_refine_ls_hydrogen_treatment constr
_refine_ls_matrix_type full
_refine_ls_number_parameters 919
_refine_ls_number_reflns 12174
_refine_ls_number_restraints 9
_refine_ls_restrained_S_all 0.967
_refine_ls_R_factor_all 0.1533
_refine_ls_R_factor_gt 0.0745
_refine_ls_shift/su_max 0.000
_refine_ls_shift/su_mean 0.000
_refine_ls_structure_factor_coef Fsqd
_refine_ls_weighting_details 'w=1/[\s^2^(Fo^2^)+(0.0897P)^2^] where P=(Fo^2^+2Fc^2^)/3'
_refine_ls_weighting_scheme calc
_refine_ls_wR_factor_gt 0.1751
_refine_ls_wR_factor_ref 0.2069
_reflns_Friedel_coverage 0.000
_reflns_number_gt 5870
_reflns_number_total 12174
_reflns_threshold_expression 'I > 2\s(I)'
_cod_data_source_file ja6b09701_si_009.cif
_cod_data_source_block baran525_a_sq
_cod_depositor_comments
;
The following automatic conversions were performed:

data item '_diffrn_radiation_probe' value 'X-ray' was changed to
'x-ray' in accordance with the
/home/saulius/struct/COD-crude-data/automatic-downloads/DataCite-retrospective/ACS/depositions/lib/dictionaries/cif_core.dic
dictionary named 'cif_core.dic' version 2.4.2 last updated on
2011-04-26.

Automatic conversion script
Id: cif_fix_values 6909 2019-04-08 15:41:33Z antanas 

2020-07-06
Z value and formula fixed to values more according to usual
chemical conventions.                 miguel
;
_cod_original_formula_sum 'C72 H80 Br4 N12 O12'
_cod_original_formula_weight 1625.12
_cod_original_formula_moiety '2(C36 H40 Br2 N6 O6)'
_cod_original_formula_units_Z 2
_cod_database_code 4131127
_shelx_space_group_comment
;
The symmetry employed for this shelxl refinement is uniquely defined
by the following loop, which should always be used as a source of
symmetry information in preference to the above space-group names.
They are only intended as comments.
;
_shelx_estimated_absorpt_t_max 0.845
_shelx_estimated_absorpt_t_min 0.614
_olex2_refinement_description
;
1. Fixed Uiso
 At 1.2 times of:
  All C(H) groups, All N(H) groups
 At 1.5 times of:
  All C(H,H,H) groups
2. Rigid body (RIGU) restrains
 O11, C69, C70
 with sigma for 1-2 distances of 0.002 and sigma for 1-3 distances of 0.002
3.a Ternary CH refined with riding coordinates:
 C9(H9), C10(H10), C16(H16), C45(H45), C46(H46), C47(H47)
3.b Aromatic/amide H refined with riding coordinates:
 N4(H4), N6(H6), C1(H1), C3(H3), C4(H4A), C7(H7), C20(H20), C21(H21), C23(H23),
  C25(H25), N8(H8), N12(H12), C38(H38), C40(H40), C41(H41), C44(H44), C50(H50),
 C62(H62), C64(H64), C65(H65)
3.c Idealised Me refined as rotating group:
 C13(H13A,H13B,H13C), C14(H14A,H14B,H14C), C15(H15A,H15B,H15C), C28(H28A,H28B,
 H28C), C29(H29A,H29B,H29C), C30(H30A,H30B,H30C), C33(H33A,H33B,H33C), C34(H34A,
 H34B,H34C), C35(H35A,H35B,H35C), C53(H53A,H53B,H53C), C54(H54A,H54B,H54C),
 C55(H55A,H55B,H55C), C58(H58A,H58B,H58C), C59(H59A,H59B,H59C), C60(H60A,H60B,
 H60C), C71(H71A,H71B,H71C), C72(H72A,H72B,H72C), C73(H73A,H73B,H73C)
;
_shelx_shelxl_version_number 2014/7
_olex2_submission_special_instructions 'No special instructions were received'

loop_
_space_group_symop_operation_xyz
'x, y, z'
'-x, -y, -z'

loop_
_atom_site_label
_atom_site_type_symbol
_atom_site_fract_x
_atom_site_fract_y
_atom_site_fract_z
_atom_site_U_iso_or_equiv
_atom_site_adp_type
_atom_site_occupancy
_atom_site_site_symmetry_order
_atom_site_calc_flag
_atom_site_refinement_flags_posn
_atom_site_refinement_flags_adp
Br1 Br 0.73568(7) 1.01561(6) 0.12234(6) 0.0577(3) Uani 1 1 d . .
Br2 Br 0.46654(8) 0.62100(8) 0.94317(6) 0.0702(4) Uani 1 1 d . .
O1 O 0.4701(4) 0.6715(4) 0.2260(3) 0.0498(17) Uani 1 1 d . .
O2 O 0.5222(4) 0.7982(4) 0.1435(3) 0.0396(15) Uani 1 1 d . .
O3 O 0.3478(4) 0.7569(3) 0.4573(3) 0.0410(15) Uani 1 1 d . .
O4 O 0.4109(4) 0.8804(4) 0.4005(4) 0.0453(16) Uani 1 1 d . .
O5 O 0.6243(4) 1.0012(3) 0.4055(4) 0.0476(16) Uani 1 1 d . .
O6 O 0.7251(4) 0.8904(3) 0.4683(4) 0.0432(16) Uani 1 1 d . .
N1 N 0.5643(5) 0.7343(4) 0.2668(4) 0.0375(18) Uani 1 1 d . .
N2 N 0.6125(5) 0.4772(4) 0.5123(4) 0.0376(17) Uani 1 1 d . .
N3 N 0.4879(4) 0.7643(4) 0.4868(4) 0.0297(16) Uani 1 1 d . .
N4 N 0.5720(5) 0.8792(4) 0.4543(4) 0.0400(18) Uani 1 1 d . .
H4 H 0.5190 0.9085 0.4383 0.048 Uiso 1 1 calc R .
N5 N 0.6400(4) 0.7410(4) 0.5115(4) 0.0346(17) Uani 1 1 d . .
N6 N 0.3292(5) 0.5868(4) 0.7126(4) 0.0392(18) Uani 1 1 d . .
H6 H 0.2769 0.5632 0.7384 0.047 Uiso 1 1 calc R .
C1 C 0.3912(6) 0.5997(5) 0.8230(6) 0.043(2) Uani 1 1 d . .
H1 H 0.3414 0.5749 0.8634 0.052 Uiso 1 1 calc R .
C2 C 0.4670(6) 0.6293(6) 0.8378(5) 0.049(3) Uani 1 1 d . .
C3 C 0.5410(6) 0.6644(6) 0.7803(5) 0.045(2) Uani 1 1 d . .
H3 H 0.5917 0.6819 0.7941 0.054 Uiso 1 1 calc R .
C4 C 0.5411(6) 0.6740(5) 0.7030(5) 0.034(2) Uani 1 1 d . .
H4A H 0.5904 0.7003 0.6628 0.040 Uiso 1 1 calc R .
C5 C 0.4676(5) 0.6446(5) 0.6843(5) 0.030(2) Uani 1 1 d . .
C6 C 0.3941(5) 0.6091(5) 0.7447(4) 0.0282(19) Uani 1 1 d . .
C7 C 0.3612(6) 0.6080(5) 0.6323(5) 0.036(2) Uani 1 1 d . .
H7 H 0.3296 0.5997 0.5959 0.043 Uiso 1 1 calc R .
C8 C 0.4445(5) 0.6425(5) 0.6139(5) 0.0279(19) Uani 1 1 d . .
C9 C 0.4968(5) 0.6732(5) 0.5325(5) 0.037(2) Uani 1 1 d . .
H9 H 0.4756 0.6467 0.5014 0.045 Uiso 1 1 calc R .
C10 C 0.6063(6) 0.6600(5) 0.5293(5) 0.033(2) Uani 1 1 d . .
H10 H 0.6234 0.6192 0.5829 0.040 Uiso 1 1 calc R .
C11 C 0.6485(6) 0.9216(6) 0.4459(5) 0.043(2) Uani 1 1 d . .
C12 C 0.6899(7) 1.0661(6) 0.3841(6) 0.053(3) Uani 1 1 d . .
C13 C 0.6267(8) 1.1440(6) 0.3478(8) 0.086(4) Uani 1 1 d . .
H13A H 0.5977 1.1422 0.3049 0.129 Uiso 1 1 calc GR .
H13B H 0.6643 1.1917 0.3261 0.129 Uiso 1 1 calc GR .
H13C H 0.5770 1.1487 0.3890 0.129 Uiso 1 1 calc GR .
C14 C 0.7681(7) 1.0566(5) 0.3250(6) 0.055(3) Uani 1 1 d . .
H14A H 0.8075 1.0055 0.3509 0.083 Uiso 1 1 calc GR .
H14B H 0.8068 1.1035 0.3041 0.083 Uiso 1 1 calc GR .
H14C H 0.7418 1.0544 0.2810 0.083 Uiso 1 1 calc GR .
C15 C 0.7242(8) 1.0603(6) 0.4590(6) 0.069(3) Uani 1 1 d . .
H15A H 0.6704 1.0543 0.5005 0.104 Uiso 1 1 calc GR .
H15B H 0.7542 1.1104 0.4467 0.104 Uiso 1 1 calc GR .
H15C H 0.7703 1.0123 0.4781 0.104 Uiso 1 1 calc GR .
C16 C 0.6545(5) 0.6297(4) 0.4657(5) 0.0290(19) Uani 1 1 d . .
H16 H 0.7244 0.6289 0.4642 0.035 Uiso 1 1 calc R .
C17 C 0.6322(5) 0.5435(5) 0.4899(5) 0.034(2) Uani 1 1 d . .
C18 C 0.6296(5) 0.6831(5) 0.3818(5) 0.031(2) Uani 1 1 d . .
C19 C 0.6677(5) 0.7617(5) 0.3295(5) 0.030(2) Uani 1 1 d . .
C20 C 0.7342(5) 0.8076(5) 0.3348(5) 0.036(2) Uani 1 1 d . .
H20 H 0.7655 0.7874 0.3813 0.043 Uiso 1 1 calc R .
C21 C 0.7544(6) 0.8817(6) 0.2732(5) 0.042(2) Uani 1 1 d . .
H21 H 0.7986 0.9134 0.2774 0.050 Uiso 1 1 calc R .
C22 C 0.7097(6) 0.9110(6) 0.2038(5) 0.042(2) Uani 1 1 d . .
C23 C 0.6431(6) 0.8678(5) 0.1951(5) 0.037(2) Uani 1 1 d . .
H23 H 0.6125 0.8884 0.1482 0.044 Uiso 1 1 calc R .
C24 C 0.6237(5) 0.7927(5) 0.2588(5) 0.0285(19) Uani 1 1 d . .
C25 C 0.5705(6) 0.6677(5) 0.3419(5) 0.035(2) Uani 1 1 d . .
H25 H 0.5381 0.6193 0.3616 0.042 Uiso 1 1 calc R .
C26 C 0.5149(6) 0.7299(6) 0.2097(5) 0.036(2) Uani 1 1 d . .
C27 C 0.4728(6) 0.8132(6) 0.0734(5) 0.043(2) Uani 1 1 d . .
C28 C 0.4930(7) 0.9007(6) 0.0175(5) 0.054(3) Uani 1 1 d . .
H28A H 0.4657 0.9376 0.0432 0.081 Uiso 1 1 calc GR .
H28B H 0.4648 0.9168 -0.0318 0.081 Uiso 1 1 calc GR .
H28C H 0.5615 0.9044 0.0049 0.081 Uiso 1 1 calc GR .
C29 C 0.5114(7) 0.7518(6) 0.0411(6) 0.053(3) Uani 1 1 d . .
H29A H 0.5792 0.7572 0.0233 0.080 Uiso 1 1 calc GR .
H29B H 0.4786 0.7610 -0.0043 0.080 Uiso 1 1 calc GR .
H29C H 0.5022 0.6962 0.0828 0.080 Uiso 1 1 calc GR .
C30 C 0.3655(6) 0.8098(7) 0.1003(6) 0.071(3) Uani 1 1 d . .
H30A H 0.3318 0.8269 0.0536 0.107 Uiso 1 1 calc GR .
H30B H 0.3443 0.8470 0.1267 0.107 Uiso 1 1 calc GR .
H30C H 0.3522 0.7534 0.1377 0.107 Uiso 1 1 calc GR .
C31 C 0.4127(6) 0.8084(6) 0.4435(5) 0.032(2) Uani 1 1 d . .
C32 C 0.2732(6) 0.7814(5) 0.4030(5) 0.038(2) Uani 1 1 d . .
C33 C 0.2175(7) 0.7047(6) 0.4419(7) 0.076(4) Uani 1 1 d . .
H33A H 0.2571 0.6579 0.4365 0.113 Uiso 1 1 calc GR .
H33B H 0.1607 0.7151 0.4155 0.113 Uiso 1 1 calc GR .
H33C H 0.1990 0.6921 0.4987 0.113 Uiso 1 1 calc GR .
C34 C 0.2117(6) 0.8555(6) 0.4036(6) 0.061(3) Uani 1 1 d . .
H34A H 0.1853 0.8453 0.4587 0.091 Uiso 1 1 calc GR .
H34B H 0.1601 0.8665 0.3714 0.091 Uiso 1 1 calc GR .
H34C H 0.2494 0.9032 0.3812 0.091 Uiso 1 1 calc GR .
C35 C 0.3206(8) 0.7916(9) 0.3234(6) 0.094(4) Uani 1 1 d . .
H35A H 0.3453 0.8460 0.2958 0.141 Uiso 1 1 calc GR .
H35B H 0.2752 0.7867 0.2924 0.141 Uiso 1 1 calc GR .
H35C H 0.3730 0.7488 0.3292 0.141 Uiso 1 1 calc GR .
C36 C 0.5719(5) 0.7948(5) 0.4856(4) 0.0279(19) Uani 1 1 d . .
Br3 Br 0.77437(7) 0.85124(6) 0.00071(6) 0.0553(3) Uani 1 1 d . .
Br4 Br 1.03784(11) 0.02802(8) 0.39138(12) 0.1272(8) Uani 1 1 d . .
O7 O 1.0381(4) 0.7751(3) 0.3192(3) 0.0472(17) Uani 1 1 d . .
O8 O 0.9867(4) 0.8521(3) 0.1992(3) 0.0396(15) Uani 1 1 d . .
O9 O 1.1629(4) 0.5225(3) 0.2612(3) 0.0412(15) Uani 1 1 d . .
O10 O 1.0987(4) 0.5902(4) 0.1446(4) 0.0441(16) Uani 1 1 d . .
O11 O 0.8885(4) 0.5775(4) 0.0295(3) 0.0432(15) Uani 1 1 d . U
O12 O 0.7915(4) 0.5007(4) 0.1367(3) 0.0465(16) Uani 1 1 d . .
N7 N 0.9398(4) 0.7238(4) 0.2711(4) 0.0307(17) Uani 1 1 d . .
N8 N 1.1653(5) 0.2647(4) 0.4362(4) 0.0437(19) Uani 1 1 d . .
H8 H 1.2152 0.2384 0.4605 0.052 Uiso 1 1 calc R .
N9 N 0.8859(5) 0.4810(4) 0.5298(4) 0.0383(18) Uani 1 1 d . .
N10 N 0.8662(4) 0.4663(4) 0.2824(4) 0.0303(16) Uani 1 1 d . .
N11 N 1.0199(4) 0.4970(4) 0.2574(4) 0.0295(16) Uani 1 1 d . .
N12 N 0.9377(5) 0.5306(4) 0.1472(4) 0.0413(19) Uani 1 1 d . .
H12 H 0.9906 0.5507 0.1184 0.050 Uiso 1 1 calc R .
C37 C 1.1052(6) 0.2314(5) 0.4114(5) 0.037(2) Uani 1 1 d . .
C38 C 1.1075(8) 0.1515(6) 0.4182(7) 0.067(3) Uani 1 1 d . .
H38 H 1.1541 0.1099 0.4447 0.081 Uiso 1 1 calc R .
C39 C 1.0390(8) 0.1353(6) 0.3847(8) 0.074(4) Uani 1 1 d . .
C40 C 0.9690(8) 0.1953(6) 0.3466(7) 0.069(3) Uani 1 1 d . .
H40 H 0.9213 0.1808 0.3268 0.083 Uiso 1 1 calc R .
C41 C 0.9683(7) 0.2760(6) 0.3375(6) 0.059(3) Uani 1 1 d . .
H41 H 0.9231 0.3171 0.3082 0.071 Uiso 1 1 calc R .
C42 C 1.0346(6) 0.2966(5) 0.3719(5) 0.043(2) Uani 1 1 d . .
C43 C 1.0573(6) 0.3690(5) 0.3752(5) 0.036(2) Uani 1 1 d . .
C44 C 1.1353(6) 0.3453(5) 0.4170(5) 0.039(2) Uani 1 1 d . .
H44 H 1.1641 0.3809 0.4305 0.046 Uiso 1 1 calc R .
C45 C 1.0050(5) 0.4511(4) 0.3460(4) 0.0254(18) Uani 1 1 d . .
H45 H 1.0241 0.4844 0.3714 0.031 Uiso 1 1 calc R .
C46 C 0.8976(5) 0.4524(5) 0.3570(5) 0.0305(19) Uani 1 1 d . .
H46 H 0.8788 0.3974 0.3983 0.037 Uiso 1 1 calc R .
C47 C 0.8483(6) 0.5185(5) 0.3833(5) 0.035(2) Uani 1 1 d . .
H47 H 0.7788 0.5162 0.3855 0.042 Uiso 1 1 calc R .
C48 C 0.8666(5) 0.4970(5) 0.4679(6) 0.034(2) Uani 1 1 d . .
C50 C 0.9320(5) 0.6512(5) 0.3366(5) 0.032(2) Uani 1 1 d . .
H50 H 0.9655 0.6344 0.3814 0.038 Uiso 1 1 calc R .
C51 C 0.9932(6) 0.7851(5) 0.2671(6) 0.036(2) Uani 1 1 d . .
C52 C 1.0448(6) 0.9221(5) 0.1774(6) 0.043(2) Uani 1 1 d . .
C53 C 1.1474(7) 0.8974(6) 0.1715(7) 0.075(4) Uani 1 1 d . .
H53A H 1.1646 0.8597 0.2245 0.112 Uiso 1 1 calc GR .
H53B H 1.1826 0.9465 0.1506 0.112 Uiso 1 1 calc GR .
H53C H 1.1630 0.8698 0.1353 0.112 Uiso 1 1 calc GR .
C54 C 1.0119(8) 0.9610(7) 0.2352(6) 0.079(4) Uani 1 1 d . .
H54A H 0.9444 0.9790 0.2333 0.119 Uiso 1 1 calc GR .
H54B H 1.0478 1.0086 0.2206 0.119 Uiso 1 1 calc GR .
H54C H 1.0221 0.9206 0.2894 0.119 Uiso 1 1 calc GR .
C55 C 1.0218(7) 0.9770(6) 0.0933(6) 0.061(3) Uani 1 1 d . .
H55A H 1.0336 0.9452 0.0609 0.091 Uiso 1 1 calc GR .
H55B H 1.0618 1.0233 0.0695 0.091 Uiso 1 1 calc GR .
H55C H 0.9551 0.9982 0.0951 0.091 Uiso 1 1 calc GR .
C56 C 1.0954(6) 0.5415(5) 0.2147(6) 0.036(2) Uani 1 1 d . .
C57 C 1.2433(5) 0.5758(6) 0.2393(5) 0.039(2) Uani 1 1 d . .
C58 C 1.2003(7) 0.6594(6) 0.2356(6) 0.058(3) Uani 1 1 d . .
H58A H 1.1647 0.6872 0.1895 0.087 Uiso 1 1 calc GR .
H58B H 1.2509 0.6930 0.2303 0.087 Uiso 1 1 calc GR .
H58C H 1.1577 0.6519 0.2847 0.087 Uiso 1 1 calc GR .
C59 C 1.3002(6) 0.5803(6) 0.1614(5) 0.049(3) Uani 1 1 d . .
H59A H 1.3139 0.5247 0.1633 0.073 Uiso 1 1 calc GR .
H59B H 1.3597 0.6046 0.1537 0.073 Uiso 1 1 calc GR .
H59C H 1.2636 0.6145 0.1169 0.073 Uiso 1 1 calc GR .
C60 C 1.3009(6) 0.5291(6) 0.3071(5) 0.057(3) Uani 1 1 d . .
H60A H 1.2654 0.5301 0.3564 0.085 Uiso 1 1 calc GR .
H60B H 1.3604 0.5546 0.2958 0.085 Uiso 1 1 calc GR .
H60C H 1.3147 0.4719 0.3135 0.085 Uiso 1 1 calc GR .
C61 C 0.8789(6) 0.7279(5) 0.2171(5) 0.035(2) Uani 1 1 d . .
C62 C 0.8635(6) 0.7883(5) 0.1418(5) 0.039(2) Uani 1 1 d . .
H62 H 0.8945 0.8379 0.1172 0.047 Uiso 1 1 calc R .
C63 C 0.7993(6) 0.7700(5) 0.1056(5) 0.043(2) Uani 1 1 d . .
C64 C 0.7514(6) 0.6992(5) 0.1401(5) 0.041(2) Uani 1 1 d . .
H64 H 0.7071 0.6912 0.1123 0.049 Uiso 1 1 calc R .
C65 C 0.7680(5) 0.6416(5) 0.2134(5) 0.037(2) Uani 1 1 d . .
H65 H 0.7350 0.5931 0.2374 0.045 Uiso 1 1 calc R .
C66 C 0.8339(6) 0.6536(5) 0.2537(5) 0.033(2) Uani 1 1 d . .
C67 C 0.8696(5) 0.6057(5) 0.3293(5) 0.029(2) Uani 1 1 d . .
C68 C 0.9346(6) 0.4980(5) 0.2290(5) 0.035(2) Uani 1 1 d . .
C69 C 0.8639(6) 0.5340(6) 0.1067(6) 0.043(2) Uani 1 1 d . U
C70 C 0.8269(7) 0.5860(7) -0.0305(6) 0.055(3) Uani 1 1 d . U
C71 C 0.8199(8) 0.4988(7) -0.0242(6) 0.070(3) Uani 1 1 d . .
H71A H 0.8828 0.4689 -0.0204 0.105 Uiso 1 1 calc GR .
H71B H 0.7952 0.5031 -0.0717 0.105 Uiso 1 1 calc GR .
H71C H 0.7771 0.4690 0.0236 0.105 Uiso 1 1 calc GR .
C72 C 0.7359(6) 0.6302(7) -0.0216(6) 0.065(3) Uani 1 1 d . .
H72A H 0.7014 0.5989 0.0306 0.097 Uiso 1 1 calc GR .
H72B H 0.6990 0.6369 -0.0639 0.097 Uiso 1 1 calc GR .
H72C H 0.7457 0.6845 -0.0257 0.097 Uiso 1 1 calc GR .
C73 C 0.8880(7) 0.6328(7) -0.1081(6) 0.065(3) Uani 1 1 d . .
H73A H 0.8923 0.6888 -0.1137 0.098 Uiso 1 1 calc GR .
H73B H 0.8595 0.6355 -0.1533 0.098 Uiso 1 1 calc GR .
H73C H 0.9515 0.6043 -0.1073 0.098 Uiso 1 1 calc GR .

loop_
_atom_site_aniso_label
_atom_site_aniso_U_11
_atom_site_aniso_U_22
_atom_site_aniso_U_33
_atom_site_aniso_U_23
_atom_site_aniso_U_13
_atom_site_aniso_U_12
Br1 0.0567(7) 0.0495(6) 0.0660(7) -0.0162(5) -0.0084(5) -0.0255(5)
Br2 0.0608(7) 0.1127(10) 0.0578(7) -0.0506(7) -0.0014(5) -0.0280(7)
O1 0.048(4) 0.057(4) 0.048(4) -0.019(3) -0.004(3) -0.028(3)
O2 0.024(3) 0.052(4) 0.048(4) -0.023(3) -0.003(3) -0.011(3)
O3 0.023(3) 0.048(4) 0.056(4) -0.022(3) -0.012(3) -0.009(3)
O4 0.027(3) 0.040(4) 0.063(4) -0.015(3) -0.005(3) -0.006(3)
O5 0.029(3) 0.032(4) 0.083(5) -0.024(3) -0.006(3) -0.005(3)
O6 0.027(3) 0.043(4) 0.071(4) -0.031(3) -0.020(3) -0.001(3)
N1 0.023(4) 0.055(5) 0.048(5) -0.032(4) 0.003(3) -0.016(4)
N2 0.023(4) 0.037(4) 0.058(5) -0.027(4) -0.004(4) 0.003(3)
N3 0.017(3) 0.032(4) 0.047(4) -0.023(4) -0.007(3) 0.003(3)
N4 0.021(4) 0.037(4) 0.062(5) -0.019(4) -0.003(4) -0.008(3)
N5 0.019(4) 0.035(4) 0.053(4) -0.024(4) 0.004(3) -0.003(3)
N6 0.022(4) 0.055(5) 0.052(5) -0.031(4) 0.007(3) -0.020(4)
C1 0.027(5) 0.053(6) 0.072(7) -0.048(5) -0.004(5) -0.005(4)
C2 0.045(6) 0.076(7) 0.050(6) -0.052(6) -0.004(5) 0.002(5)
C3 0.027(5) 0.063(6) 0.052(6) -0.031(5) 0.006(5) -0.020(5)
C4 0.025(5) 0.032(5) 0.051(6) -0.026(4) 0.004(4) -0.003(4)
C5 0.023(4) 0.031(5) 0.045(5) -0.024(4) -0.010(4) 0.003(4)
C6 0.028(5) 0.029(5) 0.030(5) -0.015(4) 0.006(4) -0.010(4)
C7 0.027(5) 0.044(5) 0.042(5) -0.023(5) -0.005(4) -0.009(4)
C8 0.011(4) 0.036(5) 0.039(5) -0.021(4) 0.008(4) -0.005(4)
C9 0.028(5) 0.042(5) 0.056(6) -0.030(5) -0.014(4) -0.002(4)
C10 0.034(5) 0.034(5) 0.042(5) -0.023(4) -0.008(4) -0.003(4)
C11 0.039(6) 0.047(6) 0.054(6) -0.028(5) -0.005(5) -0.015(5)
C12 0.040(6) 0.050(6) 0.076(7) -0.031(6) -0.002(5) -0.016(5)
C13 0.076(8) 0.032(6) 0.144(11) -0.022(7) -0.036(8) -0.003(6)
C14 0.060(7) 0.036(5) 0.070(7) -0.021(5) 0.002(6) -0.021(5)
C15 0.083(8) 0.062(7) 0.087(8) -0.054(7) 0.001(7) -0.019(6)
C16 0.011(4) 0.026(4) 0.050(5) -0.018(4) -0.001(4) 0.002(3)
C17 0.013(4) 0.044(6) 0.042(5) -0.018(5) 0.005(4) -0.008(4)
C18 0.014(4) 0.041(5) 0.051(5) -0.035(5) 0.005(4) 0.001(4)
C19 0.018(4) 0.038(5) 0.042(5) -0.026(4) -0.001(4) 0.000(4)
C20 0.018(4) 0.051(6) 0.045(5) -0.024(5) -0.006(4) -0.003(4)
C21 0.028(5) 0.051(6) 0.061(6) -0.038(5) 0.010(5) -0.018(5)
C22 0.039(5) 0.061(6) 0.039(5) -0.035(5) 0.015(4) -0.019(5)
C23 0.023(4) 0.050(6) 0.055(6) -0.039(5) 0.001(4) -0.008(4)
C24 0.025(4) 0.031(5) 0.035(5) -0.020(4) 0.007(4) -0.012(4)
C25 0.026(5) 0.043(5) 0.034(5) -0.015(5) 0.008(4) -0.010(4)
C26 0.023(5) 0.045(6) 0.047(6) -0.027(5) -0.005(4) 0.002(4)
C27 0.027(5) 0.065(7) 0.050(6) -0.035(5) -0.002(4) -0.010(5)
C28 0.055(6) 0.057(7) 0.051(6) -0.021(5) -0.005(5) -0.016(5)
C29 0.050(6) 0.057(6) 0.065(6) -0.037(6) -0.010(5) 0.000(5)
C30 0.022(5) 0.115(10) 0.058(6) -0.018(7) 0.002(5) -0.016(6)
C31 0.024(5) 0.042(6) 0.032(5) -0.019(5) 0.003(4) -0.006(4)
C32 0.028(5) 0.045(5) 0.043(5) -0.018(5) -0.009(4) 0.003(4)
C33 0.048(7) 0.059(7) 0.132(10) -0.038(7) -0.049(7) -0.002(5)
C34 0.026(5) 0.069(7) 0.107(8) -0.056(7) -0.020(5) 0.010(5)
C35 0.068(8) 0.157(13) 0.078(8) -0.061(9) -0.030(7) -0.004(8)
C36 0.024(4) 0.028(5) 0.032(5) -0.013(4) -0.001(4) -0.003(4)
Br3 0.0440(6) 0.0702(7) 0.0492(6) -0.0157(6) -0.0119(5) -0.0192(5)
Br4 0.1227(13) 0.0695(9) 0.250(2) -0.1032(11) -0.1109(14) 0.0322(8)
O7 0.046(4) 0.048(4) 0.056(4) -0.023(3) -0.023(3) -0.007(3)
O8 0.030(3) 0.035(3) 0.055(4) -0.015(3) -0.010(3) -0.012(3)
O9 0.021(3) 0.049(4) 0.059(4) -0.025(3) -0.004(3) -0.013(3)
O10 0.021(3) 0.059(4) 0.052(4) -0.023(4) 0.003(3) -0.014(3)
O11 0.025(3) 0.067(4) 0.046(3) -0.033(3) -0.001(2) -0.003(3)
O12 0.020(3) 0.075(4) 0.054(4) -0.037(4) 0.010(3) -0.019(3)
N7 0.022(4) 0.036(4) 0.036(4) -0.016(4) -0.003(3) -0.003(3)
N8 0.032(4) 0.034(4) 0.071(5) -0.025(4) -0.020(4) 0.004(3)
N9 0.026(4) 0.045(5) 0.045(5) -0.019(4) 0.001(4) -0.011(3)
N10 0.020(4) 0.037(4) 0.036(4) -0.020(3) 0.010(3) -0.009(3)
N11 0.013(3) 0.037(4) 0.043(4) -0.021(4) 0.007(3) -0.010(3)
N12 0.019(4) 0.063(5) 0.047(5) -0.026(4) 0.002(3) -0.015(4)
C37 0.027(5) 0.041(5) 0.055(6) -0.032(5) -0.010(4) 0.004(4)
C38 0.068(7) 0.052(6) 0.112(9) -0.058(7) -0.044(7) 0.021(6)
C39 0.065(7) 0.053(6) 0.139(11) -0.069(7) -0.043(8) 0.013(6)
C40 0.061(7) 0.064(7) 0.112(9) -0.057(7) -0.037(7) 0.002(6)
C41 0.042(6) 0.048(6) 0.099(8) -0.034(6) -0.030(6) -0.002(5)
C42 0.031(5) 0.054(6) 0.057(6) -0.032(5) 0.002(5) -0.015(5)
C43 0.022(4) 0.043(5) 0.048(5) -0.024(5) 0.004(4) -0.016(4)
C44 0.026(5) 0.049(6) 0.053(6) -0.030(5) -0.007(4) -0.008(4)
C45 0.015(4) 0.032(5) 0.035(5) -0.021(4) 0.005(4) -0.005(4)
C46 0.018(4) 0.033(5) 0.043(5) -0.018(4) 0.005(4) -0.013(4)
C47 0.018(4) 0.048(6) 0.041(5) -0.020(5) 0.007(4) -0.013(4)
C48 0.019(4) 0.029(5) 0.054(6) -0.018(5) 0.003(4) -0.006(4)
C50 0.023(4) 0.038(5) 0.043(5) -0.028(5) 0.000(4) 0.003(4)
C51 0.020(4) 0.039(5) 0.055(6) -0.025(5) 0.007(4) -0.012(4)
C52 0.036(5) 0.037(5) 0.064(6) -0.021(5) -0.015(5) -0.015(4)
C53 0.037(6) 0.059(7) 0.113(9) -0.019(7) -0.013(6) -0.008(5)
C54 0.088(9) 0.073(8) 0.088(8) -0.035(7) 0.002(7) -0.052(7)
C55 0.045(6) 0.058(7) 0.064(7) -0.005(6) -0.012(5) -0.017(5)
C56 0.025(5) 0.043(5) 0.045(6) -0.019(5) -0.006(5) -0.010(4)
C57 0.015(4) 0.058(6) 0.043(5) -0.016(5) 0.006(4) -0.024(4)
C58 0.046(6) 0.070(7) 0.071(7) -0.040(6) 0.010(5) -0.031(6)
C59 0.018(4) 0.087(7) 0.050(6) -0.038(6) 0.013(4) -0.019(5)
C60 0.032(5) 0.089(8) 0.055(6) -0.027(6) -0.006(5) -0.028(5)
C61 0.027(5) 0.043(5) 0.045(5) -0.031(5) -0.001(4) 0.007(4)
C62 0.034(5) 0.042(5) 0.043(5) -0.020(5) -0.007(4) 0.000(4)
C63 0.045(6) 0.040(5) 0.038(5) -0.012(5) -0.008(5) 0.009(5)
C64 0.028(5) 0.045(6) 0.051(6) -0.020(5) -0.006(5) -0.006(4)
C65 0.019(4) 0.048(6) 0.051(6) -0.029(5) 0.003(4) -0.006(4)
C66 0.024(4) 0.042(5) 0.039(5) -0.024(5) -0.001(4) -0.005(4)
C67 0.013(4) 0.048(5) 0.042(5) -0.039(5) 0.007(4) 0.003(4)
C68 0.029(5) 0.040(5) 0.044(6) -0.027(5) -0.003(5) 0.000(4)
C69 0.033(5) 0.061(6) 0.050(3) -0.039(4) -0.001(3) -0.001(4)
C70 0.031(5) 0.093(8) 0.053(4) -0.041(5) -0.002(4) -0.005(5)
C71 0.069(8) 0.106(9) 0.064(7) -0.065(7) 0.016(6) -0.029(7)
C72 0.030(5) 0.123(9) 0.066(7) -0.065(7) -0.011(5) 0.003(6)
C73 0.048(6) 0.098(9) 0.060(7) -0.045(7) -0.011(5) 0.006(6)

loop_
_atom_type_symbol
_atom_type_description
_atom_type_scat_dispersion_real
_atom_type_scat_dispersion_imag
_atom_type_scat_source
C C 0.0033 0.0016 'International Tables Vol C Tables 4.2.6.8 and 6.1.1.4'
H H 0.0000 0.0000 'International Tables Vol C Tables 4.2.6.8 and 6.1.1.4'
Br Br -0.2901 2.4595 'International Tables Vol C Tables 4.2.6.8 and 6.1.1.4'
N N 0.0061 0.0033 'International Tables Vol C Tables 4.2.6.8 and 6.1.1.4'
O O 0.0106 0.0060 'International Tables Vol C Tables 4.2.6.8 and 6.1.1.4'

loop_
_geom_angle_atom_site_label_1
_geom_angle_atom_site_label_2
_geom_angle_atom_site_label_3
_geom_angle
C26 O2 C27 121.8(6)
C31 O3 C32 119.8(6)
C11 O5 C12 122.8(6)
C24 N1 C25 108.4(6)
C24 N1 C26 130.0(7)
C25 N1 C26 120.9(7)
C31 N3 C9 124.4(6)
C36 N3 C9 108.4(5)
C36 N3 C31 126.6(6)
C11 N4 H4 117.3
C36 N4 H4 117.3
C36 N4 C11 125.3(7)
C36 N5 C10 106.4(6)
C6 N6 H6 126.0
C6 N6 C7 107.9(6)
C7 N6 H6 126.0
C2 C1 H1 122.5
C6 C1 H1 122.5
C6 C1 C2 115.0(8)
C1 C2 Br2 117.6(7)
C3 C2 Br2 118.9(6)
C3 C2 C1 123.5(8)
C2 C3 H3 120.0
C4 C3 C2 120.1(7)
C4 C3 H3 120.0
C3 C4 H4A 120.3
C3 C4 C5 119.3(8)
C5 C4 H4A 120.3
C4 C5 C8 135.4(8)
C6 C5 C4 118.5(7)
C6 C5 C8 106.1(6)
N6 C6 C1 128.0(7)
N6 C6 C5 108.5(7)
C1 C6 C5 123.5(7)
N6 C7 H7 125.4
C8 C7 N6 109.3(6)
C8 C7 H7 125.4
C5 C8 C9 128.8(7)
C7 C8 C5 108.2(7)
C7 C8 C9 123.0(7)
N3 C9 H9 109.3
N3 C9 C10 98.5(6)
C8 C9 N3 115.0(7)
C8 C9 H9 109.3
C8 C9 C10 115.0(6)
C10 C9 H9 109.3
N5 C10 C9 106.6(6)
N5 C10 H10 109.0
N5 C10 C16 109.5(7)
C9 C10 H10 109.0
C16 C10 C9 113.5(6)
C16 C10 H10 109.0
O5 C11 N4 107.5(7)
O6 C11 O5 127.0(8)
O6 C11 N4 125.5(8)
O5 C12 C13 102.0(7)
O5 C12 C15 109.9(8)
C13 C12 C15 111.2(9)
C14 C12 O5 108.3(7)
C14 C12 C13 112.1(9)
C14 C12 C15 112.9(8)
C12 C13 H13A 109.5
C12 C13 H13B 109.5
C12 C13 H13C 109.5
H13A C13 H13B 109.5
H13A C13 H13C 109.5
H13B C13 H13C 109.5
C12 C14 H14A 109.5
C12 C14 H14B 109.5
C12 C14 H14C 109.5
H14A C14 H14B 109.5
H14A C14 H14C 109.5
H14B C14 H14C 109.5
C12 C15 H15A 109.5
C12 C15 H15B 109.5
C12 C15 H15C 109.5
H15A C15 H15B 109.5
H15A C15 H15C 109.5
H15B C15 H15C 109.5
C10 C16 H16 107.5
C17 C16 C10 109.5(7)
C17 C16 H16 107.5
C17 C16 C18 109.7(6)
C18 C16 C10 114.8(6)
C18 C16 H16 107.5
N2 C17 C16 176.3(9)
C19 C18 C16 124.6(6)
C25 C18 C16 127.7(7)
C25 C18 C19 107.7(7)
C20 C19 C18 134.8(7)
C20 C19 C24 118.6(7)
C24 C19 C18 106.6(6)
C19 C20 H20 120.0
C21 C20 C19 120.1(7)
C21 C20 H20 120.0
C20 C21 H21 119.9
C20 C21 C22 120.1(7)
C22 C21 H21 119.9
C21 C22 Br1 118.5(6)
C23 C22 Br1 119.1(6)
C23 C22 C21 122.3(8)
C22 C23 H23 121.8
C22 C23 C24 116.4(7)
C24 C23 H23 121.8
N1 C24 C19 107.5(6)
C23 C24 N1 130.1(7)
C23 C24 C19 122.5(6)
N1 C25 H25 125.2
C18 C25 N1 109.7(7)
C18 C25 H25 125.2
O1 C26 O2 129.1(7)
O1 C26 N1 121.2(8)
O2 C26 N1 109.5(7)
O2 C27 C28 102.4(6)
O2 C27 C30 108.8(7)
C28 C27 C30 109.1(8)
C29 C27 O2 109.4(7)
C29 C27 C28 114.3(8)
C29 C27 C30 112.3(8)
C27 C28 H28A 109.5
C27 C28 H28B 109.5
C27 C28 H28C 109.5
H28A C28 H28B 109.5
H28A C28 H28C 109.5
H28B C28 H28C 109.5
C27 C29 H29A 109.5
C27 C29 H29B 109.5
C27 C29 H29C 109.5
H29A C29 H29B 109.5
H29A C29 H29C 109.5
H29B C29 H29C 109.5
C27 C30 H30A 109.5
C27 C30 H30B 109.5
C27 C30 H30C 109.5
H30A C30 H30B 109.5
H30A C30 H30C 109.5
H30B C30 H30C 109.5
O3 C31 N3 108.6(7)
O4 C31 O3 127.8(7)
O4 C31 N3 123.6(7)
O3 C32 C33 100.8(6)
O3 C32 C34 111.8(7)
C34 C32 C33 110.7(8)
C35 C32 O3 107.6(7)
C35 C32 C33 111.2(9)
C35 C32 C34 114.0(9)
C32 C33 H33A 109.5
C32 C33 H33B 109.5
C32 C33 H33C 109.5
H33A C33 H33B 109.5
H33A C33 H33C 109.5
H33B C33 H33C 109.5
C32 C34 H34A 109.5
C32 C34 H34B 109.5
C32 C34 H34C 109.5
H34A C34 H34B 109.5
H34A C34 H34C 109.5
H34B C34 H34C 109.5
C32 C35 H35A 109.5
C32 C35 H35B 109.5
C32 C35 H35C 109.5
H35A C35 H35B 109.5
H35A C35 H35C 109.5
H35B C35 H35C 109.5
N4 C36 N3 116.3(6)
N5 C36 N3 115.7(6)
N5 C36 N4 128.0(7)
C51 O8 C52 121.1(6)
C56 O9 C57 121.6(6)
C69 O11 C70 120.6(7)
C50 N7 C51 121.8(6)
C50 N7 C61 108.9(6)
C51 N7 C61 128.9(7)
C37 N8 H8 125.7
C44 N8 H8 125.7
C44 N8 C37 108.6(6)
C68 N10 C46 105.0(6)
C56 N11 C45 125.4(6)
C56 N11 C68 127.0(7)
C68 N11 C45 106.7(6)
C68 N12 H12 117.5
C68 N12 C69 125.0(8)
C69 N12 H12 117.5
N8 C37 C38 129.1(7)
N8 C37 C42 107.6(7)
C38 C37 C42 123.3(7)
C37 C38 H38 121.6
C39 C38 C37 116.8(8)
C39 C38 H38 121.6
C38 C39 Br4 119.2(7)
C38 C39 C40 122.4(8)
C40 C39 Br4 118.4(7)
C39 C40 H40 119.5
C41 C40 C39 120.9(8)
C41 C40 H40 119.5
C40 C41 H41 120.1
C40 C41 C42 119.8(8)
C42 C41 H41 120.1
C41 C42 C37 116.7(8)
C41 C42 C43 136.7(8)
C43 C42 C37 106.4(7)
C42 C43 C45 127.5(7)
C44 C43 C42 105.8(7)
C44 C43 C45 126.6(7)
N8 C44 C43 111.4(7)
N8 C44 H44 124.3
C43 C44 H44 124.3
N11 C45 H45 109.5
N11 C45 C46 98.6(5)
C43 C45 N11 113.2(7)
C43 C45 H45 109.5
C43 C45 C46 116.1(6)
C46 C45 H45 109.5
N10 C46 C45 109.1(6)
N10 C46 H46 108.6
N10 C46 C47 108.6(6)
C45 C46 H46 108.6
C47 C46 C45 113.1(6)
C47 C46 H46 108.6
C46 C47 H47 106.5
C48 C47 C46 109.6(6)
C48 C47 H47 106.5
C67 C47 C46 116.3(6)
C67 C47 H47 106.5
C67 C47 C48 110.8(6)
N9 C48 C47 175.9(8)
N7 C50 H50 124.6
N7 C50 C67 110.8(7)
C67 C50 H50 124.6
O7 C51 O8 126.5(7)
O7 C51 N7 122.3(8)
O8 C51 N7 111.2(7)
O8 C52 C54 108.2(7)
O8 C52 C55 101.4(6)
C53 C52 O8 112.5(8)
C53 C52 C54 114.0(8)
C53 C52 C55 107.0(8)
C54 C52 C55 113.1(8)
C52 C53 H53A 109.5
C52 C53 H53B 109.5
C52 C53 H53C 109.5
H53A C53 H53B 109.5
H53A C53 H53C 109.5
H53B C53 H53C 109.5
C52 C54 H54A 109.5
C52 C54 H54B 109.5
C52 C54 H54C 109.5
H54A C54 H54B 109.5
H54A C54 H54C 109.5
H54B C54 H54C 109.5
C52 C55 H55A 109.5
C52 C55 H55B 109.5
C52 C55 H55C 109.5
H55A C55 H55B 109.5
H55A C55 H55C 109.5
H55B C55 H55C 109.5
O9 C56 N11 109.3(7)
O10 C56 O9 126.4(8)
O10 C56 N11 124.3(7)
O9 C57 C58 107.0(6)
O9 C57 C59 110.2(6)
C59 C57 C58 113.3(8)
C60 C57 O9 102.1(6)
C60 C57 C58 113.5(8)
C60 C57 C59 110.1(7)
C57 C58 H58A 109.5
C57 C58 H58B 109.5
C57 C58 H58C 109.5
H58A C58 H58B 109.5
H58A C58 H58C 109.5
H58B C58 H58C 109.5
C57 C59 H59A 109.5
C57 C59 H59B 109.5
C57 C59 H59C 109.5
H59A C59 H59B 109.5
H59A C59 H59C 109.5
H59B C59 H59C 109.5
C57 C60 H60A 109.5
C57 C60 H60B 109.5
C57 C60 H60C 109.5
H60A C60 H60B 109.5
H60A C60 H60C 109.5
H60B C60 H60C 109.5
C62 C61 N7 130.6(8)
C62 C61 C66 123.3(7)
C66 C61 N7 106.1(7)
C61 C62 H62 122.9
C63 C62 C61 114.2(8)
C63 C62 H62 122.9
C62 C63 Br3 116.5(7)
C62 C63 C64 124.6(8)
C64 C63 Br3 118.9(6)
C63 C64 H64 120.1
C65 C64 C63 119.8(7)
C65 C64 H64 120.1
C64 C65 H65 120.1
C64 C65 C66 119.7(8)
C66 C65 H65 120.1
C61 C66 C67 107.4(6)
C65 C66 C61 118.4(7)
C65 C66 C67 134.3(8)
C50 C67 C47 128.1(7)
C50 C67 C66 106.9(7)
C66 C67 C47 124.7(6)
N10 C68 N11 115.9(7)
N10 C68 N12 128.8(7)
N12 C68 N11 115.3(7)
O11 C69 N12 107.9(8)
O12 C69 O11 126.4(7)
O12 C69 N12 125.7(8)
O11 C70 C71 107.4(8)
O11 C70 C73 101.0(7)
C72 C70 O11 112.2(8)
C72 C70 C71 114.0(9)
C72 C70 C73 113.1(9)
C73 C70 C71 108.2(9)
C70 C71 H71A 109.5
C70 C71 H71B 109.5
C70 C71 H71C 109.5
H71A C71 H71B 109.5
H71A C71 H71C 109.5
H71B C71 H71C 109.5
C70 C72 H72A 109.5
C70 C72 H72B 109.5
C70 C72 H72C 109.5
H72A C72 H72B 109.5
H72A C72 H72C 109.5
H72B C72 H72C 109.5
C70 C73 H73A 109.5
C70 C73 H73B 109.5
C70 C73 H73C 109.5
H73A C73 H73B 109.5
H73A C73 H73C 109.5
H73B C73 H73C 109.5

loop_
_geom_bond_atom_site_label_1
_geom_bond_atom_site_label_2
_geom_bond_distance
Br1 C22 1.887(9)
Br2 C2 1.908(8)
O1 C26 1.215(9)
O2 C26 1.321(9)
O2 C27 1.500(9)
O3 C31 1.329(9)
O3 C32 1.493(8)
O4 C31 1.196(9)
O5 C11 1.327(10)
O5 C12 1.489(10)
O6 C11 1.216(10)
N1 C24 1.396(9)
N1 C25 1.407(9)
N1 C26 1.414(9)
N2 C17 1.148(9)
N3 C9 1.487(9)
N3 C31 1.397(9)
N3 C36 1.394(9)
N4 H4 0.8800
N4 C11 1.382(9)
N4 C36 1.376(9)
N5 C10 1.489(9)
N5 C36 1.270(9)
N6 H6 0.8800
N6 C6 1.381(9)
N6 C7 1.389(10)
C1 H1 0.9500
C1 C2 1.398(10)
C1 C6 1.391(11)
C2 C3 1.382(12)
C3 H3 0.9500
C3 C4 1.378(11)
C4 H4A 0.9500
C4 C5 1.406(9)
C5 C6 1.405(11)
C5 C8 1.427(10)
C7 H7 0.9500
C7 C8 1.356(10)
C8 C9 1.481(11)
C9 H9 1.0000
C9 C10 1.555(11)
C10 H10 1.0000
C10 C16 1.535(11)
C12 C13 1.508(13)
C12 C14 1.483(13)
C12 C15 1.519(12)
C13 H13A 0.9800
C13 H13B 0.9800
C13 H13C 0.9800
C14 H14A 0.9800
C14 H14B 0.9800
C14 H14C 0.9800
C15 H15A 0.9800
C15 H15B 0.9800
C15 H15C 0.9800
C16 H16 1.0000
C16 C17 1.489(11)
C16 C18 1.518(10)
C18 C19 1.456(11)
C18 C25 1.349(10)
C19 C20 1.396(10)
C19 C24 1.416(10)
C20 H20 0.9500
C20 C21 1.368(11)
C21 H21 0.9500
C21 C22 1.403(11)
C22 C23 1.390(10)
C23 H23 0.9500
C23 C24 1.393(10)
C25 H25 0.9500
C27 C28 1.509(11)
C27 C29 1.478(12)
C27 C30 1.542(12)
C28 H28A 0.9800
C28 H28B 0.9800
C28 H28C 0.9800
C29 H29A 0.9800
C29 H29B 0.9800
C29 H29C 0.9800
C30 H30A 0.9800
C30 H30B 0.9800
C30 H30C 0.9800
C32 C33 1.532(12)
C32 C34 1.494(12)
C32 C35 1.470(14)
C33 H33A 0.9800
C33 H33B 0.9800
C33 H33C 0.9800
C34 H34A 0.9800
C34 H34B 0.9800
C34 H34C 0.9800
C35 H35A 0.9800
C35 H35B 0.9800
C35 H35C 0.9800
Br3 C63 1.931(8)
Br4 C39 1.887(9)
O7 C51 1.196(9)
O8 C51 1.328(9)
O8 C52 1.487(9)
O9 C56 1.322(8)
O9 C57 1.502(9)
O10 C56 1.221(9)
O11 C69 1.324(10)
O11 C70 1.489(9)
O12 C69 1.205(10)
N7 C50 1.357(9)
N7 C51 1.407(9)
N7 C61 1.418(9)
N8 H8 0.8800
N8 C37 1.362(9)
N8 C44 1.361(10)
N9 C48 1.140(9)
N10 C46 1.446(9)
N10 C68 1.278(10)
N11 C45 1.491(9)
N11 C56 1.369(10)
N11 C68 1.412(9)
N12 H12 0.8800
N12 C68 1.377(10)
N12 C69 1.385(10)
C37 C38 1.388(11)
C37 C42 1.454(11)
C38 H38 0.9500
C38 C39 1.381(11)
C39 C40 1.397(13)
C40 H40 0.9500
C40 C41 1.389(12)
C41 H41 0.9500
C41 C42 1.408(10)
C42 C43 1.421(11)
C43 C44 1.386(10)
C43 C45 1.476(11)
C44 H44 0.9500
C45 H45 1.0000
C45 C46 1.522(9)
C46 H46 1.0000
C46 C47 1.520(11)
C47 H47 1.0000
C47 C48 1.516(12)
C47 C67 1.501(11)
C50 H50 0.9500
C50 C67 1.362(10)
C52 C53 1.478(13)
C52 C54 1.504(14)
C52 C55 1.518(11)
C53 H53A 0.9800
C53 H53B 0.9800
C53 H53C 0.9800
C54 H54A 0.9800
C54 H54B 0.9800
C54 H54C 0.9800
C55 H55A 0.9800
C55 H55B 0.9800
C55 H55C 0.9800
C57 C58 1.521(13)
C57 C59 1.520(12)
C57 C60 1.495(10)
C58 H58A 0.9800
C58 H58B 0.9800
C58 H58C 0.9800
C59 H59A 0.9800
C59 H59B 0.9800
C59 H59C 0.9800
C60 H60A 0.9800
C60 H60B 0.9800
C60 H60C 0.9800
C61 C62 1.389(11)
C61 C66 1.415(11)
C62 H62 0.9500
C62 C63 1.385(11)
C63 C64 1.386(11)
C64 H64 0.9500
C64 C65 1.351(10)
C65 H65 0.9500
C65 C66 1.401(10)
C66 C67 1.439(10)
C70 C71 1.545(14)
C70 C72 1.453(13)
C70 C73 1.523(14)
C71 H71A 0.9800
C71 H71B 0.9800
C71 H71C 0.9800
C72 H72A 0.9800
C72 H72B 0.9800
C72 H72C 0.9800
C73 H73A 0.9800
C73 H73B 0.9800
C73 H73C 0.9800
